data_7202933
loop_
_publ_author_name
'Benson, Ronald E.'
'Ellis, Carol A.'
'Lewis, Clairissa E.'
'Tiekink, Edward R.T.'

_publ_section_title
;
 3D-, 2D- and 1D-supramolecular structures of {Zn[S2CN(CH2CH2OH)R]2}2
 and their {Zn[S2CN(CH2CH2OH)R]2}2(4,4&#x2032;-bipyridine) adducts for
 R = CH2CH2OH, Me or Et: polymorphism and pseudo-polymorphism
;
_journal_issue 10
_journal_name_full CrystEngComm
_journal_page_first 930
_journal_paper_doi 10.1039/b706442j
_journal_volume 9
_journal_year 2007
_chemical_formula_moiety 'C20 H40 N4 O4 S8 Zn2'
_chemical_formula_sum 'C20 H40 N4 O4 S8 Zn2'
_chemical_formula_weight 787.80
_chemical_name_systematic
;
?
;
_space_group_IT_number 14
_symmetry_cell_setting monoclinic
_symmetry_space_group_name_Hall '-P 2yn'
_symmetry_space_group_name_H-M 'P 1 21/n 1'
_atom_sites_solution_hydrogens geom
_atom_sites_solution_primary direct
_atom_sites_solution_secondary difmap
_audit_creation_method SHELXL-97
_cell_angle_alpha 90
_cell_angle_beta 102.926(5)
_cell_angle_gamma 90
_cell_formula_units_Z 2
_cell_length_a 8.3821(15)
_cell_length_b 11.6432(18)
_cell_length_c 16.978(4)
_cell_measurement_reflns_used 4308
_cell_measurement_temperature 173(2)
_cell_measurement_theta_max 30.4
_cell_measurement_theta_min 3.0
_cell_volume 1615.0(5)
_computing_cell_refinement CrystalClear
_computing_data_collection 'CrystalClear (Rigaku, 2005)'
_computing_data_reduction CrystalClear
_computing_molecular_graphics 'ORTEPII (Johnson, 1976) & DIAMOND (Crystal Impact, 2006)'
_computing_publication_material SHELXL97
_computing_structure_refinement 'SHELXL97 (Sheldrick, 1997)'
_computing_structure_solution 'PATTY in DIRDIF92 (Beurskens et al., 1992)'
_diffrn_ambient_temperature 173(2)
_diffrn_measured_fraction_theta_full 0.990
_diffrn_measured_fraction_theta_max 0.990
_diffrn_measurement_device_type AFC12\K/SATURN724
_diffrn_measurement_method \w
_diffrn_radiation_monochromator graphite
_diffrn_radiation_source 'fine-focus sealed tube'
_diffrn_radiation_type MoK\a
_diffrn_radiation_wavelength 0.71070
_diffrn_reflns_av_R_equivalents 0.021
_diffrn_reflns_av_sigmaI/netI 0.019
_diffrn_reflns_limit_h_max 10
_diffrn_reflns_limit_h_min -9
_diffrn_reflns_limit_k_max 15
_diffrn_reflns_limit_k_min -15
_diffrn_reflns_limit_l_max 21
_diffrn_reflns_limit_l_min -22
_diffrn_reflns_number 13420
_diffrn_reflns_theta_full 27.5
_diffrn_reflns_theta_max 27.5
_diffrn_reflns_theta_min 3.0
_diffrn_standards_decay_% '< 1'
_diffrn_standards_interval_count 0
_diffrn_standards_number 0
_exptl_absorpt_coefficient_mu 2.036
_exptl_absorpt_correction_T_max 1
_exptl_absorpt_correction_T_min 0.767
_exptl_absorpt_correction_type multi-scan
_exptl_absorpt_process_details 'ABSCOR (Higashi, 1995)'
_exptl_crystal_colour colourless
_exptl_crystal_density_diffrn 1.620
_exptl_crystal_density_method 'not measured'
_exptl_crystal_description block
_exptl_crystal_F_000 816
_exptl_crystal_size_max 0.38
_exptl_crystal_size_mid 0.21
_exptl_crystal_size_min 0.15
_refine_diff_density_max 0.98
_refine_diff_density_min -0.72
_refine_diff_density_rms 0.097
_refine_ls_extinction_method none
_refine_ls_goodness_of_fit_ref 1.08
_refine_ls_hydrogen_treatment constr
_refine_ls_matrix_type full
_refine_ls_number_parameters 203
_refine_ls_number_reflns 3664
_refine_ls_number_restraints 2
_refine_ls_restrained_S_all 1.08
_refine_ls_R_factor_all 0.049
_refine_ls_R_factor_gt 0.048
_refine_ls_shift/su_max <0.001
_refine_ls_shift/su_mean 0.000
_refine_ls_structure_factor_coef Fsqd
_refine_ls_weighting_details 'calc w=1/[\s^2^(Fo^2^)+(0.056P)^2^+3.865P] where P=(Fo^2^+2Fc^2^)/3'
_refine_ls_weighting_scheme calc
_refine_ls_wR_factor_gt 0.123
_refine_ls_wR_factor_ref 0.123
_reflns_number_gt 3546
_reflns_number_total 3664
_reflns_threshold_expression I>2\s(I)
_cod_data_source_file b706442j.txt
_cod_data_source_block (2)
_cod_original_sg_symbol_Hall '-P 2yn '
_cod_original_sg_symbol_H-M P21/n
_cod_database_code 7202933

loop_
_symmetry_equiv_pos_as_xyz
'x, y, z'
'-x+1/2, y+1/2, -z+1/2'
'-x, -y, -z'
'x-1/2, -y-1/2, z-1/2'

loop_
_atom_site_label
_atom_site_type_symbol
_atom_site_fract_x
_atom_site_fract_y
_atom_site_fract_z
_atom_site_U_iso_or_equiv
_atom_site_adp_type
_atom_site_occupancy
_atom_site_symmetry_multiplicity
_atom_site_calc_flag
_atom_site_refinement_flags
_atom_site_disorder_assembly
_atom_site_disorder_group
Zn Zn 0.02482(5) 0.38648(3) 0.07967(2) 0.03104(14) Uani 1 1 d . . .
S1 S -0.21695(11) 0.35513(7) 0.12452(6) 0.0360(2) Uani 1 1 d . . .
S2 S 0.04837(11) 0.18704(8) 0.13074(6) 0.0379(2) Uani 1 1 d . . .
S3 S -0.00366(9) 0.37262(7) -0.06278(5) 0.02890(19) Uani 1 1 d . . .
S4 S -0.27856(10) 0.52961(7) -0.13217(6) 0.0348(2) Uani 1 1 d . . .
O1 O -0.3689(8) -0.0669(5) 0.0392(4) 0.120(2) Uani 1 1 d D . .
H1O H -0.3863 -0.1362 0.0262 0.181 Uiso 1 1 d D . .
N1 N -0.2487(4) 0.1302(3) 0.1501(2) 0.0401(7) Uani 1 1 d . . .
C1 C -0.1491(4) 0.2138(3) 0.1376(2) 0.0324(7) Uani 1 1 d . . .
C2 C -0.1935(6) 0.0103(3) 0.1613(3) 0.0462(9) Uani 1 1 d . . .
H2A H -0.2588 -0.0303 0.1946 0.055 Uiso 1 1 calc R . .
H2B H -0.0774 0.0087 0.1909 0.055 Uiso 1 1 calc R . .
C3 C -0.2102(7) -0.0518(4) 0.0820(3) 0.0575(12) Uani 1 1 d . . .
H3A H -0.1496 -0.0083 0.0479 0.069 Uiso 1 1 calc R . .
H3B H -0.1578 -0.1281 0.0926 0.069 Uiso 1 1 calc R . .
C4 C -0.4256(5) 0.1505(4) 0.1495(3) 0.0480(10) Uani 1 1 d . . .
H4A H -0.4913 0.0844 0.1238 0.058 Uiso 1 1 calc R . .
H4B H -0.4641 0.2199 0.1171 0.058 Uiso 1 1 calc R . .
C5 C -0.4506(6) 0.1662(5) 0.2336(3) 0.0642(13) Uani 1 1 d . . .
H5A H -0.5672 0.1781 0.2315 0.096 Uiso 1 1 calc R . .
H5B H -0.3883 0.2332 0.2585 0.096 Uiso 1 1 calc R . .
H5C H -0.4125 0.0976 0.2657 0.096 Uiso 1 1 calc R . .
C6 C -0.2132(4) 0.3932(3) -0.10032(19) 0.0266(6) Uani 1 1 d . . .
N2 N -0.324(2) 0.3049(16) -0.1096(12) 0.022(3) Uani 0.569(10) 1 d P A 1
C7 C -0.500(3) 0.325(2) -0.1400(16) 0.030(5) Uani 0.569(10) 1 d P A 1
H7A H -0.5156 0.3747 -0.1881 0.036 Uiso 0.569(10) 1 calc PR A 1
H7B H -0.5529 0.2499 -0.1578 0.036 Uiso 0.569(10) 1 calc PR A 1
C8 C -0.5849(11) 0.3753(9) -0.0841(7) 0.035(2) Uani 0.569(10) 1 d P A 1
H8A H -0.5335 0.4497 -0.0649 0.042 Uiso 0.569(10) 1 calc PR A 1
H8B H -0.7004 0.3899 -0.1114 0.042 Uiso 0.569(10) 1 calc PR A 1
O2 O -0.5789(2) 0.3018(5) -0.0183(3) 0.0504(17) Uani 0.569(10) 1 d PD A 1
H2O H -0.6784 0.2972 -0.0171 0.076 Uiso 0.57 1 d PD A 1
C9 C -0.2790(13) 0.1897(10) -0.0883(7) 0.036(3) Uani 0.569(10) 1 d P A 1
H9A H -0.3627 0.1552 -0.0627 0.043 Uiso 0.569(10) 1 calc PR A 1
H9B H -0.1737 0.1895 -0.0479 0.043 Uiso 0.569(10) 1 calc PR A 1
C10 C -0.2623(13) 0.1178(8) -0.1576(7) 0.044(3) Uani 0.569(10) 1 d P A 1
H10A H -0.2315 0.0396 -0.1389 0.067 Uiso 0.569(10) 1 calc PR A 1
H10B H -0.1775 0.1502 -0.1825 0.067 Uiso 0.569(10) 1 calc PR A 1
H10C H -0.3668 0.1159 -0.1975 0.067 Uiso 0.569(10) 1 calc PR A 1
N2A N -0.310(3) 0.312(2) -0.1018(17) 0.028(6) Uiso 0.431(10) 1 d P A 2
C7A C -0.485(4) 0.326(3) -0.141(2) 0.037(8) Uiso 0.431(10) 1 d P A 2
H7C H -0.5293 0.2545 -0.1687 0.044 Uiso 0.431(10) 1 calc PR A 2
H7D H -0.5003 0.3895 -0.1807 0.044 Uiso 0.431(10) 1 calc PR A 2
C8A C -0.575(2) 0.3559(14) -0.0665(9) 0.037(4) Uiso 0.431(10) 1 d P A 2
H8C H -0.6926 0.3664 -0.0882 0.055 Uiso 0.431(10) 1 calc PR A 2
H8D H -0.5284 0.4265 -0.0394 0.055 Uiso 0.431(10) 1 calc PR A 2
H8E H -0.5577 0.2924 -0.0276 0.055 Uiso 0.431(10) 1 calc PR A 2
C9A C -0.2554(16) 0.1892(13) -0.0736(8) 0.019(3) Uiso 0.431(10) 1 d P A 2
H9C H -0.1552 0.1931 -0.0298 0.022 Uiso 0.431(10) 1 calc PR A 2
H9D H -0.3423 0.1521 -0.0515 0.022 Uiso 0.431(10) 1 calc PR A 2
C10A C -0.2213(19) 0.1166(16) -0.1430(10) 0.043(4) Uiso 0.431(10) 1 d P A 2
H10D H -0.1491 0.1595 -0.1715 0.052 Uiso 0.431(10) 1 calc PR A 2
H10E H -0.1648 0.0448 -0.1214 0.052 Uiso 0.431(10) 1 calc PR A 2
O3A O -0.3754(12) 0.0893(8) -0.1992(6) 0.070(3) Uiso 0.431(10) 1 d P A 2

loop_
_atom_site_aniso_label
_atom_site_aniso_U_11
_atom_site_aniso_U_22
_atom_site_aniso_U_33
_atom_site_aniso_U_23
_atom_site_aniso_U_13
_atom_site_aniso_U_12
Zn 0.0298(2) 0.0302(2) 0.0344(2) 0.00251(15) 0.00987(16) -0.00556(14)
S1 0.0395(5) 0.0273(4) 0.0466(5) 0.0032(4) 0.0213(4) 0.0007(3)
S2 0.0363(5) 0.0274(4) 0.0512(5) 0.0085(4) 0.0124(4) 0.0015(3)
S3 0.0235(4) 0.0320(4) 0.0330(4) 0.0007(3) 0.0102(3) -0.0006(3)
S4 0.0293(4) 0.0281(4) 0.0436(5) 0.0072(3) 0.0011(3) -0.0027(3)
O1 0.118(4) 0.093(4) 0.130(5) -0.025(4) -0.014(4) -0.002(4)
N1 0.0432(18) 0.0329(16) 0.0460(18) 0.0078(13) 0.0138(14) -0.0054(13)
C1 0.0380(18) 0.0296(16) 0.0302(16) 0.0038(13) 0.0090(13) -0.0055(13)
C2 0.055(2) 0.0301(18) 0.053(2) 0.0120(16) 0.0098(19) -0.0070(16)
C3 0.074(3) 0.035(2) 0.056(3) -0.0011(19) -0.003(2) -0.014(2)
C4 0.044(2) 0.055(2) 0.043(2) 0.0054(19) 0.0043(17) -0.0171(19)
C5 0.056(3) 0.085(4) 0.054(3) -0.004(3) 0.018(2) -0.009(3)
C6 0.0279(15) 0.0269(15) 0.0260(15) 0.0000(11) 0.0079(12) -0.0018(12)
N2 0.020(5) 0.021(4) 0.023(5) -0.005(3) 0.000(3) -0.007(3)
C7 0.014(5) 0.035(7) 0.039(7) 0.001(2) 0.001(4) -0.010(4)
C8 0.022(4) 0.040(5) 0.041(5) 0.009(4) 0.005(3) 0.006(3)
O2 0.055(3) 0.050(3) 0.047(3) -0.001(2) 0.014(2) -0.005(2)
C9 0.023(4) 0.030(4) 0.044(6) 0.006(4) -0.015(3) -0.005(3)
C10 0.031(5) 0.026(4) 0.071(7) -0.017(4) -0.002(5) 0.002(3)

loop_
_atom_type_symbol
_atom_type_description
_atom_type_scat_dispersion_real
_atom_type_scat_dispersion_imag
_atom_type_scat_source
C C 0.0033 0.0016 'International Tables Vol C Tables 4.2.6.8 and 6.1.1.4'
H H 0.0000 0.0000 'International Tables Vol C Tables 4.2.6.8 and 6.1.1.4'
N N 0.0061 0.0033 'International Tables Vol C Tables 4.2.6.8 and 6.1.1.4'
O O 0.0106 0.0060 'International Tables Vol C Tables 4.2.6.8 and 6.1.1.4'
S S 0.1246 0.1234 'International Tables Vol C Tables 4.2.6.8 and 6.1.1.4'
Zn Zn 0.2839 1.4301 'International Tables Vol C Tables 4.2.6.8 and 6.1.1.4'

loop_
_geom_angle_atom_site_label_1
_geom_angle_atom_site_label_2
_geom_angle_atom_site_label_3
_geom_angle
_geom_angle_site_symmetry_1
_geom_angle_site_symmetry_3
_geom_angle_publ_flag
S4 Zn S1 136.20(4) 3_565 . ?
S4 Zn S3 107.01(3) 3_565 . ?
S1 Zn S3 114.91(4) . . ?
S4 Zn S2 105.39(3) 3_565 . ?
S1 Zn S2 75.35(3) . . ?
S3 Zn S2 105.94(3) . . ?
S4 Zn S3 69.70(3) 3_565 3_565 ?
S1 Zn S3 98.53(3) . 3_565 ?
S3 Zn S3 88.53(3) . 3_565 ?
S2 Zn S3 165.52(3) . 3_565 ?
C1 S1 Zn 84.68(12) . . ?
C1 S2 Zn 81.42(12) . . ?
C6 S3 Zn 103.04(11) . . ?
C6 S3 Zn 77.93(11) . 3_565 ?
Zn S3 Zn 91.47(3) . 3_565 ?
C6 S4 Zn 93.85(11) . 3_565 ?
C3 O1 H1O 111 . . ?
C1 N1 C2 121.7(3) . . ?
C1 N1 C4 122.6(3) . . ?
C2 N1 C4 115.7(3) . . ?
N1 C1 S2 121.9(3) . . ?
N1 C1 S1 120.9(3) . . ?
S2 C1 S1 117.14(19) . . ?
N1 C2 C3 112.1(4) . . ?
N1 C2 H2A 109.2 . . ?
C3 C2 H2A 109.2 . . ?
N1 C2 H2B 109.2 . . ?
C3 C2 H2B 109.2 . . ?
H2A C2 H2B 107.9 . . ?
O1 C3 C2 114.7(5) . . ?
O1 C3 H3A 108.6 . . ?
C2 C3 H3A 108.6 . . ?
O1 C3 H3B 108.6 . . ?
C2 C3 H3B 108.6 . . ?
H3A C3 H3B 107.6 . . ?
N1 C4 C5 111.2(4) . . ?
N1 C4 H4A 109.4 . . ?
C5 C4 H4A 109.4 . . ?
N1 C4 H4B 109.4 . . ?
C5 C4 H4B 109.4 . . ?
H4A C4 H4B 108.0 . . ?
C4 C5 H5A 109.5 . . ?
C4 C5 H5B 109.5 . . ?
H5A C5 H5B 109.5 . . ?
C4 C5 H5C 109.5 . . ?
H5A C5 H5C 109.5 . . ?
H5B C5 H5C 109.5 . . ?
N2A C6 N2 5(2) . . ?
N2A C6 S4 122.2(14) . . ?
N2 C6 S4 119.7(8) . . ?
N2A C6 S3 120.1(14) . . ?
N2 C6 S3 122.5(8) . . ?
S4 C6 S3 117.63(18) . . ?
C6 N2 C9 123.2(14) . . ?
C6 N2 C7 121.6(16) . . ?
C9 N2 C7 115.1(16) . . ?
C8 C7 N2 116.1(19) . . ?
C8 C7 H7A 108.3 . . ?
N2 C7 H7A 108.3 . . ?
C8 C7 H7B 108.3 . . ?
N2 C7 H7B 108.3 . . ?
H7A C7 H7B 107.4 . . ?
O2 C8 C7 110.0(13) . . ?
O2 C8 H8A 109.7 . . ?
C7 C8 H8A 109.7 . . ?
O2 C8 H8B 109.7 . . ?
C7 C8 H8B 109.7 . . ?
H8A C8 H8B 108.2 . . ?
C8 O2 H2O 101.5 . . ?
N2 C9 C10 113.6(12) . . ?
N2 C9 H9A 108.8 . . ?
C10 C9 H9A 108.8 . . ?
N2 C9 H9B 108.8 . . ?
C10 C9 H9B 108.8 . . ?
H9A C9 H9B 107.7 . . ?
C9 C10 H10A 109.5 . . ?
C9 C10 H10B 109.5 . . ?
H10A C10 H10B 109.5 . . ?
C9 C10 H10C 109.5 . . ?
H10A C10 H10C 109.5 . . ?
H10B C10 H10C 109.5 . . ?
C6 N2A C7A 120(3) . . ?
C6 N2A C9A 124(2) . . ?
C7A N2A C9A 116(2) . . ?
N2A C7A C8A 105(3) . . ?
N2A C7A H7C 110.7 . . ?
C8A C7A H7C 110.7 . . ?
N2A C7A H7D 110.7 . . ?
C8A C7A H7D 110.7 . . ?
H7C C7A H7D 108.8 . . ?
C7A C8A H2O 139.0 . . ?
C7A C8A H8C 109.5 . . ?
H2O C8A H8C 67.0 . . ?
C7A C8A H8D 109.5 . . ?
H2O C8A H8D 109.8 . . ?
H8C C8A H8D 109.5 . . ?
C7A C8A H8E 109.5 . . ?
H2O C8A H8E 45.3 . . ?
H8C C8A H8E 109.5 . . ?
H8D C8A H8E 109.5 . . ?
C10A C9A N2A 111.5(15) . . ?
C10A C9A H9C 109.3 . . ?
N2A C9A H9C 109.3 . . ?
C10A C9A H9D 109.3 . . ?
N2A C9A H9D 109.3 . . ?
H9C C9A H9D 108.0 . . ?
O3A C10A C9A 109.5(12) . . ?
O3A C10A H10D 109.8 . . ?
C9A C10A H10D 109.8 . . ?
O3A C10A H10E 109.8 . . ?
C9A C10A H10E 109.8 . . ?
H10D C10A H10E 108.2 . . ?

loop_
_geom_bond_atom_site_label_1
_geom_bond_atom_site_label_2
_geom_bond_distance
_geom_bond_site_symmetry_2
_geom_bond_publ_flag
Zn S4 2.3290(10) 3_565 ?
Zn S1 2.3475(10) . ?
Zn S3 2.3821(10) . ?
Zn S2 2.4711(10) . ?
Zn S3 2.8210(10) 3_565 ?
S1 C1 1.740(4) . ?
S2 C1 1.714(4) . ?
S3 C6 1.746(3) . ?
S3 Zn 2.8210(10) 3_565 ?
S4 C6 1.727(3) . ?
S4 Zn 2.3290(10) 3_565 ?
O1 C3 1.377(8) . ?
O1 H1O 0.8401 . ?
N1 C1 1.329(4) . ?
N1 C2 1.470(5) . ?
N1 C4 1.499(5) . ?
C2 C3 1.507(6) . ?
C2 H2A 0.9900 . ?
C2 H2B 0.9900 . ?
C3 H3A 0.9900 . ?
C3 H3B 0.9900 . ?
C4 C5 1.500(7) . ?
C4 H4A 0.9900 . ?
C4 H4B 0.9900 . ?
C5 H5A 0.9800 . ?
C5 H5B 0.9800 . ?
C5 H5C 0.9800 . ?
C6 N2A 1.24(3) . ?
C6 N2 1.370(17) . ?
N2 C9 1.42(2) . ?
N2 C7 1.47(3) . ?
C7 C8 1.43(3) . ?
C7 H7A 0.9900 . ?
C7 H7B 0.9900 . ?
C8 O2 1.399(12) . ?
C8 H8A 0.9900 . ?
C8 H8B 0.9900 . ?
O2 H2O 0.8401 . ?
C9 C10 1.476(17) . ?
C9 H9A 0.9900 . ?
C9 H9B 0.9900 . ?
C10 H10A 0.9800 . ?
C10 H10B 0.9800 . ?
C10 H10C 0.9800 . ?
N2A C7A 1.48(4) . ?
N2A C9A 1.55(3) . ?
C7A C8A 1.65(4) . ?
C7A H7C 0.9900 . ?
C7A H7D 0.9900 . ?
C8A H2O 1.4982 . ?
C8A H8C 0.9800 . ?
C8A H8D 0.9800 . ?
C8A H8E 0.9800 . ?
C9A C10A 1.53(2) . ?
C9A H9C 0.9900 . ?
C9A H9D 0.9900 . ?
C10A O3A 1.459(16) . ?
C10A H10D 0.9900 . ?
C10A H10E 0.9900 . ?

loop_
_geom_torsion_atom_site_label_1
_geom_torsion_atom_site_label_2
_geom_torsion_atom_site_label_3
_geom_torsion_atom_site_label_4
_geom_torsion
_geom_torsion_site_symmetry_1
_geom_torsion_site_symmetry_2
_geom_torsion_site_symmetry_3
_geom_torsion_site_symmetry_4
_geom_torsion_publ_flag
S4 Zn S1 C1 -104.31(12) 3_565 . . . ?
S3 Zn S1 C1 93.84(12) . . . . ?
S2 Zn S1 C1 -7.20(12) . . . . ?
S3 Zn S1 C1 -173.81(12) 3_565 . . . ?
S4 Zn S2 C1 141.94(12) 3_565 . . . ?
S1 Zn S2 C1 7.37(12) . . . . ?
S3 Zn S2 C1 -104.84(12) . . . . ?
S3 Zn S2 C1 73.83(18) 3_565 . . . ?
S4 Zn S3 C6 -146.19(11) 3_565 . . . ?
S1 Zn S3 C6 20.78(12) . . . . ?
S2 Zn S3 C6 101.72(11) . . . . ?
S3 Zn S3 C6 -77.95(11) 3_565 . . . ?
S4 Zn S3 Zn -68.24(3) 3_565 . . 3_565 ?
S1 Zn S3 Zn 98.73(3) . . . 3_565 ?
S2 Zn S3 Zn 179.67(3) . . . 3_565 ?
S3 Zn S3 Zn 0.0 3_565 . . 3_565 ?
C2 N1 C1 S2 2.0(5) . . . . ?
C4 N1 C1 S2 -174.8(3) . . . . ?
C2 N1 C1 S1 180.0(3) . . . . ?
C4 N1 C1 S1 3.2(5) . . . . ?
Zn S2 C1 N1 167.3(3) . . . . ?
Zn S2 C1 S1 -10.84(17) . . . . ?
Zn S1 C1 N1 -166.8(3) . . . . ?
Zn S1 C1 S2 11.34(18) . . . . ?
C1 N1 C2 C3 -86.1(5) . . . . ?
C4 N1 C2 C3 90.8(4) . . . . ?
N1 C2 C3 O1 -65.9(6) . . . . ?
C1 N1 C4 C5 -96.9(5) . . . . ?
C2 N1 C4 C5 86.1(5) . . . . ?
Zn S4 C6 N2A 168.6(16) 3_565 . . . ?
Zn S4 C6 N2 174.1(10) 3_565 . . . ?
Zn S4 C6 S3 -9.75(18) 3_565 . . . ?
Zn S3 C6 N2A -81.5(15) . . . . ?
Zn S3 C6 N2A -170.2(15) 3_565 . . . ?
Zn S3 C6 N2 -87.1(10) . . . . ?
Zn S3 C6 N2 -175.8(10) 3_565 . . . ?
Zn S3 C6 S4 96.90(18) . . . . ?
Zn S3 C6 S4 8.20(16) 3_565 . . . ?
N2A C6 N2 C9 -63(24) . . . . ?
S4 C6 N2 C9 177.2(12) . . . . ?
S3 C6 N2 C9 1(2) . . . . ?
N2A C6 N2 C7 114(25) . . . . ?
S4 C6 N2 C7 -5(2) . . . . ?
S3 C6 N2 C7 178.8(16) . . . . ?
C6 N2 C7 C8 -75(3) . . . . ?
C9 N2 C7 C8 103(2) . . . . ?
N2 C7 C8 O2 -63(2) . . . . ?
C6 N2 C9 C10 -98.7(16) . . . . ?
C7 N2 C9 C10 84(2) . . . . ?
N2 C6 N2A C7A -56(23) . . . . ?
S4 C6 N2A C7A 8(3) . . . . ?
S3 C6 N2A C7A -174(2) . . . . ?
N2 C6 N2A C9A 117(25) . . . . ?
S4 C6 N2A C9A -179.8(14) . . . . ?
S3 C6 N2A C9A -1(3) . . . . ?
C6 N2A C7A C8A -97(3) . . . . ?
C9A N2A C7A C8A 90(3) . . . . ?
C6 N2A C9A C10A -90(2) . . . . ?
C7A N2A C9A C10A 83(3) . . . . ?
N2A C9A C10A O3A -71.4(18) . . . . ?
